data_4316321
loop_
_publ_author_name
'Chhatra B. Khadka'
'Daniel G. Macdonald'
'Yanhua Lan'
'Annie K. Powell'
'Dieter Fenske'
'John F. Corrigan'

_publ_contact_author_address
;Dept of Chemistry
The University of Western Ontario
London ON
N6A 5B7 Canada    
;
_publ_contact_author_email corrigan@uwo.ca
_publ_contact_author_name 'John F Corrigan'
_publ_section_title
;
 Trimethylsilylchalcogenolates of Co(II) and Mn(II): From Mononuclear
 Coordination Complexes to Clusters Containing -ESiMe3 Moieties (E = S,
 Se)
;
_journal_name_full 'Inorganic Chemistry'
_journal_page_first 7289
_journal_page_last 7297
_journal_paper_doi 10.1021/ic902346u
_journal_volume 49
_journal_year 2010
_chemical_formula_moiety 'C20 H36 Co N2 S2 Si2'
_chemical_formula_sum 'C20 H36 Co N2 S2 Si2'
_chemical_formula_weight 483.74
_chemical_name_systematic
; 
 ? 
;
_space_group_IT_number 29
_symmetry_cell_setting orthorhombic
_symmetry_space_group_name_Hall 'P 2c -2ac'
_symmetry_space_group_name_H-M 'P c a 21'
_atom_sites_solution_hydrogens geom
_atom_sites_solution_primary direct
_atom_sites_solution_secondary difmap
_audit_creation_method SHELXL-97
_cell_angle_alpha 90.00
_cell_angle_beta 90.00
_cell_angle_gamma 90.00
_cell_formula_units_Z 4
_cell_length_a 16.961(4)
_cell_length_b 8.704(2)
_cell_length_c 17.945(5)
_cell_measurement_reflns_used 350653
_cell_measurement_temperature 150(2)
_cell_measurement_theta_max 24.11
_cell_measurement_theta_min 2.04
_cell_volume 2649.2(11)
_computing_cell_refinement 'Bruker XSCANS'
_computing_data_collection 'Bruker XSCANS'
_computing_data_reduction 'Bruker SHELXTL'
_computing_molecular_graphics 'Bruker SHELXTL'
_computing_publication_material 'Bruker SHELXTL'
_computing_structure_refinement 'SHELXL-97 (Sheldrick, 1997)'
_computing_structure_solution 'SHELXS-97 (Sheldrick, 1990)'
_diffrn_ambient_temperature 150(2)
_diffrn_measured_fraction_theta_full 0.921
_diffrn_measured_fraction_theta_max 0.921
_diffrn_measurement_device_type 'Bruker P4'
_diffrn_measurement_method '\w scans'
_diffrn_radiation_monochromator graphite
_diffrn_radiation_source 'fine-focus sealed tube'
_diffrn_radiation_type MoK\a
_diffrn_radiation_wavelength 0.71073
_diffrn_reflns_av_R_equivalents 0.0586
_diffrn_reflns_av_sigmaI/netI 0.0642
_diffrn_reflns_limit_h_max 18
_diffrn_reflns_limit_h_min -19
_diffrn_reflns_limit_k_max 10
_diffrn_reflns_limit_k_min -8
_diffrn_reflns_limit_l_max 20
_diffrn_reflns_limit_l_min -20
_diffrn_reflns_number 9122
_diffrn_reflns_theta_full 24.48
_diffrn_reflns_theta_max 24.48
_diffrn_reflns_theta_min 2.27
_diffrn_standards_number 0
_exptl_absorpt_coefficient_mu 0.904
_exptl_absorpt_correction_T_max 0.984
_exptl_absorpt_correction_T_min 0.892
_exptl_absorpt_correction_type multi-scan
_exptl_absorpt_process_details 'DENZO-SMN (Otwinowski & Minor, 1997)'
_exptl_crystal_colour blue
_exptl_crystal_density_diffrn 1.213
_exptl_crystal_density_method 'not measured'
_exptl_crystal_description block
_exptl_crystal_F_000 1028
_exptl_crystal_size_max 0.15
_exptl_crystal_size_mid 0.06
_exptl_crystal_size_min 0.04
_refine_diff_density_max 0.621
_refine_diff_density_min -0.376
_refine_diff_density_rms 0.079
_refine_ls_abs_structure_details 'Flack H D (1983), Acta Cryst. A39, 876-881'
_refine_ls_abs_structure_Flack -0.02(4)
_refine_ls_extinction_method none
_refine_ls_goodness_of_fit_ref 1.078
_refine_ls_hydrogen_treatment constr
_refine_ls_matrix_type full
_refine_ls_number_parameters 244
_refine_ls_number_reflns 3851
_refine_ls_number_restraints 1
_refine_ls_restrained_S_all 1.078
_refine_ls_R_factor_all 0.1012
_refine_ls_R_factor_gt 0.0587
_refine_ls_shift/su_max 0.001
_refine_ls_shift/su_mean 0.000
_refine_ls_structure_factor_coef Fsqd
_refine_ls_weighting_details 'calc w=1/[\s^2^(Fo^2^)+(0.0207P)^2^+9.9462P] where P=(Fo^2^+2Fc^2^)/3'
_refine_ls_weighting_scheme calc
_refine_ls_wR_factor_gt 0.1103
_refine_ls_wR_factor_ref 0.1316
_reflns_number_gt 2709
_reflns_number_total 3851
_reflns_threshold_expression I>2\s(I)
_cod_data_source_file ic902346u_si_002_4.cif
_cod_data_source_block 07154o
_cod_depositor_comments
;
The following automatic conversions were performed:

'_symmetry_cell_setting' value 'Orthorhombic' changed to
'orthorhombic' according to the built-in table from CIF Core
dictionary named 'cif_core.dic' version 2.4.1 from 2010-06-29.

Automatic conversion script
Id: cif_fix_values 1646 2011-03-28 12:23:43Z adriana 
;
_cod_original_sg_symbol_Hall 'P 2c -2ac '
_cod_database_code 4316321

loop_
_symmetry_equiv_pos_as_xyz
'x, y, z'
'-x, -y, z+1/2'
'x+1/2, -y, z'
'-x+1/2, y, z+1/2'

loop_
_atom_site_label
_atom_site_type_symbol
_atom_site_fract_x
_atom_site_fract_y
_atom_site_fract_z
_atom_site_U_iso_or_equiv
_atom_site_adp_type
_atom_site_occupancy
_atom_site_symmetry_multiplicity
_atom_site_calc_flag
_atom_site_refinement_flags
_atom_site_disorder_assembly
_atom_site_disorder_group
Co1 Co 0.12582(7) 1.18854(10) 0.71805(11) 0.0374(3) Uani 1 1 d . . .
S1 S 0.19307(15) 1.2959(3) 0.81533(14) 0.0432(6) Uani 1 1 d . . .
S2 S 0.05821(15) 1.3050(3) 0.62357(14) 0.0444(7) Uani 1 1 d . . .
Si1 Si 0.1186(3) 1.4704(5) 0.8584(2) 0.0445(11) Uani 1 1 d . . .
Si2 Si 0.1320(3) 1.4764(4) 0.5784(2) 0.0430(12) Uani 1 1 d . . .
N1 N 0.2086(6) 1.0426(11) 0.6714(5) 0.035(2) Uani 1 1 d . . .
N2 N 0.0437(6) 1.0411(12) 0.7635(5) 0.039(2) Uani 1 1 d . . .
C14 C 0.2511(6) 0.9508(12) 0.7143(7) 0.044(2) Uani 1 1 d . . .
H14A H 0.2399 0.9490 0.7662 0.053 Uiso 1 1 calc R . .
C15 C 0.3114(5) 0.8566(10) 0.6876(6) 0.047(3) Uani 1 1 d . . .
C19 C 0.3558(6) 0.7539(11) 0.7370(7) 0.069(4) Uani 1 1 d . . .
H19A H 0.3953 0.6977 0.7079 0.103 Uiso 1 1 calc R . .
H19B H 0.3195 0.6808 0.7605 0.103 Uiso 1 1 calc R . .
H19C H 0.3822 0.8147 0.7756 0.103 Uiso 1 1 calc R . .
C16 C 0.3256(6) 0.8635(11) 0.6113(6) 0.050(3) Uani 1 1 d . . .
H16A H 0.3660 0.8018 0.5901 0.060 Uiso 1 1 calc R . .
C17 C 0.2814(8) 0.9595(14) 0.5659(8) 0.054(3) Uani 1 1 d . . .
C18 C 0.2234(7) 1.0467(14) 0.5983(7) 0.044(3) Uani 1 1 d . . .
H18A H 0.1926 1.1125 0.5677 0.053 Uiso 1 1 calc R . .
C20 C 0.2950(11) 0.9671(14) 0.4814(8) 0.078(5) Uani 1 1 d . . .
H20A H 0.2584 1.0414 0.4593 0.118 Uiso 1 1 calc R . .
H20B H 0.2858 0.8655 0.4595 0.118 Uiso 1 1 calc R . .
H20C H 0.3494 0.9992 0.4714 0.118 Uiso 1 1 calc R . .
C7 C 0.0284(7) 1.0404(13) 0.8372(7) 0.046(3) Uani 1 1 d . . .
H7A H 0.0606 1.1020 0.8685 0.055 Uiso 1 1 calc R . .
C8 C -0.0308(7) 0.9562(14) 0.8700(7) 0.045(3) Uani 1 1 d . . .
C9 C -0.0743(5) 0.8615(10) 0.8227(6) 0.048(2) Uani 1 1 d . . .
H9A H -0.1155 0.8005 0.8431 0.058 Uiso 1 1 calc R . .
C10 C -0.0593(5) 0.8535(10) 0.7469(5) 0.043(2) Uani 1 1 d . . .
C13 C -0.1042(6) 0.7465(10) 0.6960(5) 0.053(3) Uani 1 1 d . . .
H13A H -0.0852 0.7589 0.6448 0.079 Uiso 1 1 calc R . .
H13B H -0.1605 0.7711 0.6982 0.079 Uiso 1 1 calc R . .
H13C H -0.0960 0.6401 0.7121 0.079 Uiso 1 1 calc R . .
C11 C -0.0013(6) 0.9498(12) 0.7201(7) 0.042(2) Uani 1 1 d . . .
H11A H 0.0075 0.9519 0.6678 0.051 Uiso 1 1 calc R . .
C12 C -0.0466(9) 0.9650(14) 0.9516(9) 0.067(4) Uani 1 1 d . . .
H12A H -0.0907 0.8972 0.9643 0.100 Uiso 1 1 calc R . .
H12B H -0.0598 1.0709 0.9652 0.100 Uiso 1 1 calc R . .
H12C H 0.0005 0.9325 0.9791 0.100 Uiso 1 1 calc R . .
C3 C 0.1592(7) 1.6631(12) 0.8332(7) 0.068(4) Uani 1 1 d . . .
H3A H 0.1248 1.7435 0.8533 0.102 Uiso 1 1 calc R . .
H3B H 0.1618 1.6726 0.7788 0.102 Uiso 1 1 calc R . .
H3C H 0.2122 1.6742 0.8543 0.102 Uiso 1 1 calc R . .
C2 C 0.0170(8) 1.4604(13) 0.8210(9) 0.052(3) Uani 1 1 d . . .
H2A H -0.0148 1.5430 0.8428 0.078 Uiso 1 1 calc R . .
H2B H -0.0064 1.3608 0.8338 0.078 Uiso 1 1 calc R . .
H2C H 0.0183 1.4721 0.7667 0.078 Uiso 1 1 calc R . .
C1 C 0.1142(9) 1.4513(19) 0.9635(8) 0.075(4) Uani 1 1 d . . .
H1A H 0.0799 1.5314 0.9840 0.113 Uiso 1 1 calc R . .
H1B H 0.1674 1.4624 0.9842 0.113 Uiso 1 1 calc R . .
H1C H 0.0932 1.3500 0.9767 0.113 Uiso 1 1 calc R . .
C6 C 0.2347(8) 1.4719(12) 0.6181(9) 0.049(3) Uani 1 1 d . . .
H6A H 0.2663 1.5538 0.5955 0.074 Uiso 1 1 calc R . .
H6B H 0.2590 1.3721 0.6074 0.074 Uiso 1 1 calc R . .
H6C H 0.2322 1.4874 0.6722 0.074 Uiso 1 1 calc R . .
C4 C 0.1417(9) 1.4529(18) 0.4764(8) 0.072(4) Uani 1 1 d . . .
H4A H 0.1760 1.5336 0.4565 0.109 Uiso 1 1 calc R . .
H4B H 0.0895 1.4606 0.4532 0.109 Uiso 1 1 calc R . .
H4C H 0.1646 1.3520 0.4654 0.109 Uiso 1 1 calc R . .
C5 C 0.0889(7) 1.6706(12) 0.5976(8) 0.069(4) Uani 1 1 d . . .
H5A H 0.1233 1.7500 0.5767 0.103 Uiso 1 1 calc R . .
H5B H 0.0843 1.6855 0.6516 0.103 Uiso 1 1 calc R . .
H5C H 0.0366 1.6777 0.5748 0.103 Uiso 1 1 calc R . .

loop_
_atom_site_aniso_label
_atom_site_aniso_U_11
_atom_site_aniso_U_22
_atom_site_aniso_U_33
_atom_site_aniso_U_23
_atom_site_aniso_U_13
_atom_site_aniso_U_12
Co1 0.0360(5) 0.0408(5) 0.0355(5) -0.0005(9) 0.0001(4) 0.0000(6)
S1 0.0396(15) 0.0482(15) 0.0417(15) -0.0032(13) -0.0038(12) 0.0008(12)
S2 0.0414(16) 0.0515(16) 0.0404(16) 0.0047(13) -0.0031(12) -0.0008(13)
Si1 0.044(3) 0.054(2) 0.036(3) -0.010(2) -0.0024(16) -0.0018(17)
Si2 0.045(3) 0.044(2) 0.040(3) 0.0013(18) -0.0007(16) -0.0001(15)
N1 0.023(5) 0.038(5) 0.045(7) -0.002(5) 0.001(4) -0.005(5)
N2 0.045(6) 0.042(5) 0.030(6) 0.009(5) 0.000(4) -0.003(5)
C14 0.044(6) 0.043(6) 0.045(6) 0.005(7) 0.000(7) -0.011(6)
C15 0.035(6) 0.040(6) 0.067(8) -0.009(5) -0.003(5) -0.004(5)
C19 0.045(9) 0.050(6) 0.111(13) 0.004(7) -0.019(7) -0.008(5)
C16 0.044(6) 0.048(6) 0.058(8) -0.017(5) 0.005(5) -0.004(5)
C17 0.059(9) 0.045(6) 0.056(8) -0.001(7) 0.006(6) -0.004(7)
C18 0.053(8) 0.049(6) 0.031(7) -0.002(6) 0.002(5) 0.003(6)
C20 0.124(13) 0.075(8) 0.036(8) -0.007(7) 0.030(8) 0.020(9)
C7 0.047(8) 0.040(6) 0.051(9) 0.004(6) -0.009(6) 0.013(6)
C8 0.046(8) 0.047(6) 0.042(8) 0.011(7) -0.007(6) -0.006(7)
C9 0.039(6) 0.041(6) 0.064(8) 0.008(5) 0.012(5) 0.000(5)
C10 0.033(6) 0.037(6) 0.060(7) 0.002(4) 0.003(4) 0.008(5)
C13 0.054(8) 0.052(6) 0.053(8) -0.005(5) -0.006(5) -0.019(5)
C11 0.028(6) 0.049(6) 0.049(7) 0.004(7) 0.003(6) -0.003(6)
C12 0.051(8) 0.080(8) 0.070(11) -0.005(8) 0.002(7) -0.009(7)
C3 0.081(9) 0.042(7) 0.080(9) -0.020(6) -0.004(7) -0.002(6)
C2 0.049(8) 0.052(6) 0.054(8) -0.014(8) -0.003(7) 0.018(6)
C1 0.074(10) 0.120(11) 0.032(8) -0.018(9) 0.011(7) 0.017(9)
C6 0.049(8) 0.051(6) 0.048(8) -0.002(7) 0.000(6) -0.010(6)
C4 0.063(9) 0.102(10) 0.053(9) 0.012(9) -0.012(7) -0.025(9)
C5 0.054(8) 0.047(7) 0.105(10) 0.001(7) -0.003(7) 0.004(6)

loop_
_atom_type_symbol
_atom_type_description
_atom_type_scat_dispersion_real
_atom_type_scat_dispersion_imag
_atom_type_scat_source
C C 0.0033 0.0016 'International Tables Vol C Tables 4.2.6.8 and 6.1.1.4'
H H 0.0000 0.0000 'International Tables Vol C Tables 4.2.6.8 and 6.1.1.4'
N N 0.0061 0.0033 'International Tables Vol C Tables 4.2.6.8 and 6.1.1.4'
Si Si 0.0817 0.0704 'International Tables Vol C Tables 4.2.6.8 and 6.1.1.4'
S S 0.1246 0.1234 'International Tables Vol C Tables 4.2.6.8 and 6.1.1.4'
Co Co 0.3494 0.9721 'International Tables Vol C Tables 4.2.6.8 and 6.1.1.4'

loop_
_geom_angle_atom_site_label_1
_geom_angle_atom_site_label_2
_geom_angle_atom_site_label_3
_geom_angle
_geom_angle_site_symmetry_1
_geom_angle_site_symmetry_3
_geom_angle_publ_flag
N2 Co1 N1 103.7(2) . . ?
N2 Co1 S2 103.3(3) . . ?
N1 Co1 S2 108.2(3) . . ?
N2 Co1 S1 106.8(3) . . ?
N1 Co1 S1 102.8(3) . . ?
S2 Co1 S1 129.49(8) . . ?
Si1 S1 Co1 105.89(16) . . ?
Si2 S2 Co1 107.54(17) . . ?
C2 Si1 C3 107.3(6) . . ?
C2 Si1 C1 108.7(7) . . ?
C3 Si1 C1 109.5(7) . . ?
C2 Si1 S1 112.9(4) . . ?
C3 Si1 S1 109.6(4) . . ?
C1 Si1 S1 108.8(5) . . ?
C4 Si2 C5 108.5(7) . . ?
C4 Si2 C6 106.9(7) . . ?
C5 Si2 C6 108.1(5) . . ?
C4 Si2 S2 110.8(5) . . ?
C5 Si2 S2 109.6(4) . . ?
C6 Si2 S2 112.9(4) . . ?
C14 N1 C18 119.1(11) . . ?
C14 N1 Co1 120.2(8) . . ?
C18 N1 Co1 120.5(9) . . ?
C7 N2 C11 117.0(10) . . ?
C7 N2 Co1 121.4(9) . . ?
C11 N2 Co1 121.4(8) . . ?
N1 C14 C15 123.6(12) . . ?
C16 C15 C14 116.1(10) . . ?
C16 C15 C19 122.1(9) . . ?
C14 C15 C19 121.7(10) . . ?
C17 C16 C15 120.6(10) . . ?
C18 C17 C16 118.2(12) . . ?
C18 C17 C20 120.1(12) . . ?
C16 C17 C20 121.7(12) . . ?
N1 C18 C17 122.4(12) . . ?
N2 C7 C8 124.3(12) . . ?
C7 C8 C9 116.1(12) . . ?
C7 C8 C12 121.6(12) . . ?
C9 C8 C12 122.3(11) . . ?
C10 C9 C8 122.0(9) . . ?
C11 C10 C9 116.3(9) . . ?
C11 C10 C13 121.6(9) . . ?
C9 C10 C13 122.1(8) . . ?
N2 C11 C10 124.1(11) . . ?

loop_
_geom_bond_atom_site_label_1
_geom_bond_atom_site_label_2
_geom_bond_distance
_geom_bond_site_symmetry_2
_geom_bond_publ_flag
Co1 N2 2.061(10) . ?
Co1 N1 2.070(10) . ?
Co1 S2 2.284(3) . ?
Co1 S1 2.285(3) . ?
S1 Si1 2.121(5) . ?
S2 Si2 2.110(5) . ?
Si1 C2 1.851(14) . ?
Si1 C3 1.869(12) . ?
Si1 C1 1.896(15) . ?
Si2 C4 1.849(16) . ?
Si2 C5 1.873(11) . ?
Si2 C6 1.882(14) . ?
N1 C14 1.323(15) . ?
N1 C18 1.335(14) . ?
N2 C7 1.349(15) . ?
N2 C11 1.350(14) . ?
C14 C15 1.396(13) . ?
C15 C16 1.391(13) . ?
C15 C19 1.467(14) . ?
C16 C17 1.387(16) . ?
C17 C18 1.372(17) . ?
C17 C20 1.536(19) . ?
C7 C8 1.376(16) . ?
C8 C9 1.394(15) . ?
C8 C12 1.491(18) . ?
C9 C10 1.386(13) . ?
C10 C11 1.378(13) . ?
C10 C13 1.510(12) . ?
